data_7705984
loop_
_publ_author_name
'Cheng, Ming-Chuan'
'Lee, Gene-Hsiang'
'Lin, Tien-Sung'
'Liu, Yu-Chiao'
'Chiang, Ming-Hsi'
'Peng, Shie-Ming'

_publ_section_title
;
 A new series of heteronuclear metal strings,
 MRhRh(dpa)<sub>4</sub>Cl<sub>2</sub> and
 MRhRhM(dpa)<sub>4</sub>X<sub>2</sub>, from the reactions of
 Rh<sub>2</sub>(dpa)<sub>4</sub> with metal ions of group 7 to group 12.
;
_journal_issue 2
_journal_name_full 'Dalton transactions (Cambridge, England : 2003)'
_journal_page_first 520
_journal_page_last 534
_journal_paper_doi 10.1039/d0dt03311a
_journal_volume 50
_journal_year 2021
_chemical_formula_sum 'C44 H42 Cl2 N12 O Rh2 Ru'
_chemical_formula_weight 1132.68
_space_group_crystal_system monoclinic
_space_group_IT_number 14
_space_group_name_Hall '-P 2ybc'
_space_group_name_H-M_alt 'P 1 21/c 1'
_atom_sites_solution_hydrogens geom
_audit_creation_method SHELXL-2018/3
_audit_update_record
;
2020-09-21 deposited with the CCDC.	2020-12-03 downloaded from the CCDC.
;
_cell_angle_alpha 90
_cell_angle_beta 98.7610(11)
_cell_angle_gamma 90
_cell_formula_units_Z 4
_cell_length_a 16.0136(8)
_cell_length_b 15.7306(7)
_cell_length_c 16.9756(8)
_cell_measurement_reflns_used 5182
_cell_measurement_temperature 150(2)
_cell_measurement_theta_max 24.62
_cell_measurement_theta_min 2.30
_cell_volume 4226.3(3)
_computing_cell_refinement 'Bruker SAINT'
_computing_data_collection 'Bruker SMART'
_computing_data_reduction 'Bruker SAINT'
_computing_molecular_graphics 'Bruker SHELXTL'
_computing_publication_material 'Bruker SHELXTL'
_computing_structure_refinement 'SHELXL-2018/3 (Sheldrick, 2018)'
_computing_structure_solution 'Bruker SHELXTL'
_diffrn_ambient_temperature 150(2)
_diffrn_measured_fraction_theta_full 1.000
_diffrn_measured_fraction_theta_max 0.998
_diffrn_measurement_device_type 'BRUKER SMART APEXCCD area detector'
_diffrn_measurement_method 'omega scans'
_diffrn_radiation_type MoK\a
_diffrn_radiation_wavelength 0.71073
_diffrn_reflns_av_R_equivalents 0.0529
_diffrn_reflns_av_unetI/netI 0.0518
_diffrn_reflns_Laue_measured_fraction_full 1.000
_diffrn_reflns_Laue_measured_fraction_max 0.998
_diffrn_reflns_limit_h_max 20
_diffrn_reflns_limit_h_min -20
_diffrn_reflns_limit_k_max 20
_diffrn_reflns_limit_k_min -18
_diffrn_reflns_limit_l_max 21
_diffrn_reflns_limit_l_min -21
_diffrn_reflns_number 32228
_diffrn_reflns_point_group_measured_fraction_full 1.000
_diffrn_reflns_point_group_measured_fraction_max 0.998
_diffrn_reflns_theta_full 25.242
_diffrn_reflns_theta_max 27.499
_diffrn_reflns_theta_min 1.775
_exptl_absorpt_coefficient_mu 1.304
_exptl_absorpt_correction_T_max 0.8920
_exptl_absorpt_correction_T_min 0.8000
_exptl_absorpt_correction_type multi-scan
_exptl_absorpt_process_details 'Bruker SADABS'
_exptl_crystal_colour dark-brwon
_exptl_crystal_density_diffrn 1.780
_exptl_crystal_density_meas ?
_exptl_crystal_description block
_exptl_crystal_F_000 2264
_exptl_crystal_size_max 0.180
_exptl_crystal_size_mid 0.150
_exptl_crystal_size_min 0.090
_refine_diff_density_max 1.131
_refine_diff_density_min -0.731
_refine_diff_density_rms 0.113
_refine_ls_extinction_method none
_refine_ls_goodness_of_fit_ref 1.106
_refine_ls_hydrogen_treatment constr
_refine_ls_matrix_type full
_refine_ls_number_parameters 568
_refine_ls_number_reflns 9680
_refine_ls_number_restraints 0
_refine_ls_restrained_S_all 1.106
_refine_ls_R_factor_all 0.0626
_refine_ls_R_factor_gt 0.0466
_refine_ls_shift/su_max 0.006
_refine_ls_shift/su_mean 0.000
_refine_ls_structure_factor_coef Fsqd
_refine_ls_weighting_details 'w=1/[\s^2^(Fo^2^)+(0.0331P)^2^+3.8517P] where P=(Fo^2^+2Fc^2^)/3'
_refine_ls_weighting_scheme calc
_refine_ls_wR_factor_gt 0.0912
_refine_ls_wR_factor_ref 0.0968
_reflns_Friedel_coverage 0.000
_reflns_number_gt 7772
_reflns_number_total 9680
_reflns_threshold_expression 'I > 2\s(I)'
_cod_data_source_file d0dt03311a2.cif
_cod_data_source_block ic17234
_cod_depositor_comments
;
The following automatic conversions were performed:

data item '_exptl_crystal_density_meas' value 'not_measured' was
changed to '?' -- the value is perceived as not measured.

Automatic conversion script
Id: cif_fix_values 7556 2019-12-06 15:28:31Z antanas 

 Adding full bibliography for 7705966--7705984.cif.
;
_cod_original_sg_symbol_H-M 'P 21/c'
_cod_database_code 7705984
_shelx_shelxl_version_number 2018/3
_shelx_space_group_comment
; 
The symmetry employed for this shelxl refinement is uniquely defined 
by the following loop, which should always be used as a source of 
symmetry information in preference to the above space-group names. 
They are only intended as comments. 
;
_shelx_estimated_absorpt_t_min 0.799
_shelx_estimated_absorpt_t_max 0.892

loop_
_space_group_symop_operation_xyz
'x, y, z'
'-x, y+1/2, -z+1/2'
'-x, -y, -z'
'x, -y-1/2, z-1/2'

loop_
_atom_site_label
_atom_site_type_symbol
_atom_site_fract_x
_atom_site_fract_y
_atom_site_fract_z
_atom_site_U_iso_or_equiv
_atom_site_adp_type
_atom_site_occupancy
_atom_site_site_symmetry_order
_atom_site_calc_flag
_atom_site_refinement_flags_posn
_atom_site_refinement_flags_adp
_atom_site_refinement_flags_occupancy
_atom_site_disorder_assembly
_atom_site_disorder_group
Rh1 Rh 0.6500(7) 0.0843(8) 0.8288(7) 0.01968(19) Uani 0.706(19) 1 d . . P A 1
Ru1 Ru 0.8564(3) -0.0424(3) 0.6995(2) 0.0153(3) Uani 0.706(19) 1 d . . P A 1
Rh1' Rh 0.8647(5) -0.0502(5) 0.6921(5) 0.0153(3) Uani 0.294(19) 1 d . . P A 2
Ru1' Ru 0.6504(18) 0.0827(19) 0.8283(17) 0.01968(19) Uani 0.294(19) 1 d . . P A 2
Rh2 Rh 0.75341(2) 0.02379(2) 0.75946(2) 0.02007(9) Uani 1 1 d . . . . .
Cl1 Cl 0.54224(7) 0.15889(7) 0.89298(7) 0.0287(2) Uani 1 1 d . . . . .
Cl2 Cl 0.96810(7) -0.11230(7) 0.62505(7) 0.0283(2) Uani 1 1 d . . . . .
N1 N 0.7395(2) 0.0760(2) 0.93085(19) 0.0185(7) Uani 1 1 d . . . . .
N2 N 0.8115(2) -0.0237(2) 0.86533(19) 0.0194(7) Uani 1 1 d . . . . .
N3 N 0.8859(2) -0.1203(2) 0.79871(19) 0.0183(7) Uani 1 1 d . . . . .
N4 N 0.5759(2) 0.0814(2) 0.71575(19) 0.0180(7) Uani 1 1 d . . . . .
N5 N 0.6953(2) 0.0710(2) 0.65536(19) 0.0187(7) Uani 1 1 d . . . . .
N6 N 0.8205(2) 0.0449(2) 0.60542(19) 0.0181(7) Uani 1 1 d . . . . .
N7 N 0.6074(2) -0.0383(2) 0.84309(19) 0.0166(7) Uani 1 1 d . . . . .
N8 N 0.6810(2) -0.0830(2) 0.74266(19) 0.0185(7) Uani 1 1 d . . . . .
N9 N 0.7609(2) -0.1250(2) 0.64563(18) 0.0166(7) Uani 1 1 d . . . . .
N10 N 0.7048(2) 0.2008(2) 0.79885(19) 0.0177(7) Uani 1 1 d . . . . .
N11 N 0.8262(2) 0.1285(2) 0.77836(19) 0.0182(7) Uani 1 1 d . . . . .
N12 N 0.9406(2) 0.0462(2) 0.75701(19) 0.0185(7) Uani 1 1 d . . . . .
C1 C 0.7371(3) 0.1286(3) 0.9923(3) 0.0284(10) Uani 1 1 d . . . . .
H1 H 0.688064 0.162662 0.991944 0.034 Uiso 1 1 calc R U . . .
C2 C 0.8007(3) 0.1369(3) 1.0560(3) 0.0344(11) Uani 1 1 d . . . . .
H2 H 0.795534 0.174885 1.098455 0.041 Uiso 1 1 calc R U . . .
C3 C 0.8730(3) 0.0879(3) 1.0561(3) 0.0340(11) Uani 1 1 d . . . . .
H3 H 0.919175 0.093218 1.098094 0.041 Uiso 1 1 calc R U . . .
C4 C 0.8768(3) 0.0323(3) 0.9957(3) 0.0288(10) Uani 1 1 d . . . . .
H4 H 0.925469 -0.002307 0.996378 0.035 Uiso 1 1 calc R U . . .
C5 C 0.8091(3) 0.0252(3) 0.9314(2) 0.0202(9) Uani 1 1 d . . . . .
C6 C 0.8590(2) -0.0970(3) 0.8680(2) 0.0198(8) Uani 1 1 d . . . . .
C7 C 0.8772(3) -0.1492(3) 0.9356(2) 0.0282(10) Uani 1 1 d . . . . .
H7 H 0.855738 -0.134609 0.982962 0.034 Uiso 1 1 calc R U . . .
C8 C 0.9250(3) -0.2204(3) 0.9340(3) 0.0319(11) Uani 1 1 d . . . . .
H8 H 0.938627 -0.254509 0.980395 0.038 Uiso 1 1 calc R U . . .
C9 C 0.9538(3) -0.2424(3) 0.8636(3) 0.0312(10) Uani 1 1 d . . . . .
H9 H 0.987799 -0.291484 0.860987 0.037 Uiso 1 1 calc R U . . .
C10 C 0.9319(3) -0.1919(3) 0.7983(3) 0.0243(9) Uani 1 1 d . . . . .
H10 H 0.950267 -0.208235 0.749821 0.029 Uiso 1 1 calc R U . . .
C11 C 0.4918(3) 0.0747(3) 0.7119(3) 0.0253(9) Uani 1 1 d . . . . .
H11 H 0.469146 0.073522 0.760488 0.030 Uiso 1 1 calc R U . . .
C12 C 0.4369(3) 0.0694(3) 0.6420(3) 0.0302(10) Uani 1 1 d . . . . .
H12 H 0.377895 0.063223 0.642016 0.036 Uiso 1 1 calc R U . . .
C13 C 0.4696(3) 0.0731(3) 0.5718(3) 0.0308(10) Uani 1 1 d . . . . .
H13 H 0.432980 0.073045 0.522139 0.037 Uiso 1 1 calc R U . . .
C14 C 0.5548(3) 0.0770(3) 0.5739(3) 0.0263(10) Uani 1 1 d . . . . .
H14 H 0.577449 0.078566 0.525395 0.032 Uiso 1 1 calc R U . . .
C15 C 0.6097(3) 0.0787(2) 0.6466(2) 0.0180(8) Uani 1 1 d . . . . .
C16 C 0.7447(3) 0.0864(2) 0.5977(2) 0.0186(8) Uani 1 1 d . . . . .
C17 C 0.7252(3) 0.1465(3) 0.5365(3) 0.0246(9) Uani 1 1 d . . . . .
H17 H 0.672921 0.176167 0.531299 0.029 Uiso 1 1 calc R U . . .
C18 C 0.7806(3) 0.1630(3) 0.4842(3) 0.0286(10) Uani 1 1 d . . . . .
H18 H 0.766457 0.202821 0.442174 0.034 Uiso 1 1 calc R U . . .
C19 C 0.8569(3) 0.1211(3) 0.4934(3) 0.0298(10) Uani 1 1 d . . . . .
H19 H 0.896610 0.131839 0.458307 0.036 Uiso 1 1 calc R U . . .
C20 C 0.8745(3) 0.0637(3) 0.5541(2) 0.0244(9) Uani 1 1 d . . . . .
H20 H 0.927514 0.035401 0.560486 0.029 Uiso 1 1 calc R U . . .
C21 C 0.5571(3) -0.0546(3) 0.8991(2) 0.0233(9) Uani 1 1 d . . . . .
H21 H 0.545880 -0.009848 0.933587 0.028 Uiso 1 1 calc R U . . .
C22 C 0.5219(3) -0.1330(3) 0.9079(2) 0.0265(10) Uani 1 1 d . . . . .
H22 H 0.485229 -0.142036 0.946106 0.032 Uiso 1 1 calc R U . . .
C23 C 0.5415(3) -0.1982(3) 0.8596(3) 0.0271(10) Uani 1 1 d . . . . .
H23 H 0.518048 -0.253103 0.864396 0.033 Uiso 1 1 calc R U . . .
C24 C 0.5942(3) -0.1844(3) 0.8052(2) 0.0230(9) Uani 1 1 d . . . . .
H24 H 0.609124 -0.230237 0.773707 0.028 Uiso 1 1 calc R U . . .
C25 C 0.6267(2) -0.1031(3) 0.7953(2) 0.0173(8) Uani 1 1 d . . . . .
C26 C 0.6858(3) -0.1289(2) 0.6746(2) 0.0179(8) Uani 1 1 d . . . . .
C27 C 0.6174(3) -0.1743(3) 0.6323(2) 0.0241(9) Uani 1 1 d . . . . .
H27 H 0.564950 -0.176334 0.651867 0.029 Uiso 1 1 calc R U . . .
C28 C 0.6266(3) -0.2153(3) 0.5635(2) 0.0262(10) Uani 1 1 d . . . . .
H28 H 0.580558 -0.246167 0.535083 0.031 Uiso 1 1 calc R U . . .
C29 C 0.7032(3) -0.2120(3) 0.5350(3) 0.0281(10) Uani 1 1 d . . . . .
H29 H 0.711221 -0.241547 0.487856 0.034 Uiso 1 1 calc R U . . .
C30 C 0.7669(3) -0.1649(3) 0.5767(2) 0.0225(9) Uani 1 1 d . . . . .
H30 H 0.818420 -0.160205 0.555792 0.027 Uiso 1 1 calc R U . . .
C31 C 0.6585(3) 0.2726(3) 0.7928(2) 0.0244(9) Uani 1 1 d . . . . .
H31 H 0.601307 0.269120 0.801272 0.029 Uiso 1 1 calc R U . . .
C32 C 0.6893(3) 0.3504(3) 0.7752(3) 0.0311(10) Uani 1 1 d . . . . .
H32 H 0.654096 0.399341 0.771012 0.037 Uiso 1 1 calc R U . . .
C33 C 0.7727(3) 0.3561(3) 0.7636(3) 0.0292(10) Uani 1 1 d . . . . .
H33 H 0.796539 0.409579 0.753673 0.035 Uiso 1 1 calc R U . . .
C34 C 0.8204(3) 0.2838(3) 0.7666(2) 0.0229(9) Uani 1 1 d . . . . .
H34 H 0.877394 0.286966 0.757343 0.027 Uiso 1 1 calc R U . . .
C35 C 0.7860(3) 0.2045(3) 0.7832(2) 0.0182(8) Uani 1 1 d . . . . .
C36 C 0.9112(2) 0.1173(3) 0.7902(2) 0.0198(9) Uani 1 1 d . . . . .
C37 C 0.9688(3) 0.1706(3) 0.8384(2) 0.0202(9) Uani 1 1 d . . . . .
H37 H 0.948752 0.218736 0.863604 0.024 Uiso 1 1 calc R U . . .
C38 C 1.0532(3) 0.1531(3) 0.8490(2) 0.0248(9) Uani 1 1 d . . . . .
H38 H 1.092095 0.189816 0.880295 0.030 Uiso 1 1 calc R U . . .
C39 C 1.0816(3) 0.0819(3) 0.8140(3) 0.0291(10) Uani 1 1 d . . . . .
H39 H 1.140182 0.069194 0.820314 0.035 Uiso 1 1 calc R U . . .
C40 C 1.0240(3) 0.0300(3) 0.7702(3) 0.0244(9) Uani 1 1 d . . . . .
H40 H 1.043835 -0.020089 0.747898 0.029 Uiso 1 1 calc R U . . .
O1 O 0.73532(19) 0.5678(2) 0.75247(19) 0.0318(7) Uani 1 1 d . . . . .
C41 C 0.6700(3) 0.5520(3) 0.6183(3) 0.0430(13) Uani 1 1 d . . . . .
H41A H 0.720487 0.526094 0.602362 0.065 Uiso 1 1 calc R U . . .
H41B H 0.638174 0.581947 0.572669 0.065 Uiso 1 1 calc R U . . .
H41C H 0.634403 0.507607 0.636388 0.065 Uiso 1 1 calc R U . . .
C42 C 0.6959(3) 0.6142(3) 0.6851(3) 0.0330(11) Uani 1 1 d . . . . .
H42A H 0.735729 0.656617 0.668948 0.040 Uiso 1 1 calc R U . . .
H42B H 0.645711 0.644669 0.698280 0.040 Uiso 1 1 calc R U . . .
C43 C 0.7736(3) 0.6223(3) 0.8146(3) 0.0351(11) Uani 1 1 d . . . . .
H43A H 0.730118 0.658232 0.833899 0.042 Uiso 1 1 calc R U . . .
H43B H 0.815267 0.660006 0.794661 0.042 Uiso 1 1 calc R U . . .
C44 C 0.8164(3) 0.5678(3) 0.8808(3) 0.0391(12) Uani 1 1 d . . . . .
H44A H 0.774585 0.531209 0.900393 0.059 Uiso 1 1 calc R U . . .
H44B H 0.843577 0.604042 0.924265 0.059 Uiso 1 1 calc R U . . .
H44C H 0.859263 0.532562 0.861052 0.059 Uiso 1 1 calc R U . . .

loop_
_atom_site_aniso_label
_atom_site_aniso_U_11
_atom_site_aniso_U_22
_atom_site_aniso_U_33
_atom_site_aniso_U_23
_atom_site_aniso_U_13
_atom_site_aniso_U_12
Rh1 0.0207(2) 0.0188(5) 0.0200(2) -0.0005(3) 0.00437(16) 0.0010(2)
Ru1 0.0164(7) 0.0147(6) 0.0166(6) -0.0030(4) 0.0083(4) 0.0039(5)
Rh1' 0.0164(7) 0.0147(6) 0.0166(6) -0.0030(4) 0.0083(4) 0.0039(5)
Ru1' 0.0207(2) 0.0188(5) 0.0200(2) -0.0005(3) 0.00437(16) 0.0010(2)
Rh2 0.01687(16) 0.02436(19) 0.01996(17) -0.00288(13) 0.00593(13) 0.00016(13)
Cl1 0.0282(5) 0.0279(6) 0.0331(6) -0.0020(5) 0.0145(5) 0.0063(4)
Cl2 0.0270(5) 0.0275(6) 0.0335(6) 0.0008(5) 0.0144(5) 0.0049(4)
N1 0.0232(17) 0.0169(18) 0.0147(17) -0.0005(14) 0.0002(14) -0.0031(14)
N2 0.0193(17) 0.0229(19) 0.0159(17) -0.0002(14) 0.0028(14) 0.0001(14)
N3 0.0183(16) 0.0185(18) 0.0178(17) 0.0014(14) 0.0023(13) 0.0001(14)
N4 0.0180(16) 0.0140(17) 0.0219(18) 0.0025(14) 0.0031(14) 0.0017(13)
N5 0.0207(17) 0.0193(18) 0.0161(17) -0.0031(14) 0.0028(14) -0.0008(14)
N6 0.0233(17) 0.0147(17) 0.0173(17) 0.0021(13) 0.0058(14) -0.0003(14)
N7 0.0180(16) 0.0147(17) 0.0177(17) 0.0011(13) 0.0041(13) 0.0039(13)
N8 0.0210(17) 0.0177(18) 0.0180(17) -0.0021(14) 0.0069(14) 0.0016(14)
N9 0.0214(17) 0.0133(17) 0.0152(16) 0.0001(13) 0.0028(13) -0.0010(13)
N10 0.0190(17) 0.0171(18) 0.0168(17) -0.0021(14) 0.0022(13) -0.0005(13)
N11 0.0172(16) 0.0192(18) 0.0189(17) -0.0017(14) 0.0053(13) -0.0021(13)
N12 0.0175(16) 0.0173(18) 0.0208(18) 0.0018(14) 0.0032(14) 0.0001(13)
C1 0.038(3) 0.023(2) 0.025(2) -0.0033(19) 0.008(2) 0.0022(19)
C2 0.057(3) 0.024(3) 0.019(2) -0.0054(19) -0.002(2) 0.000(2)
C3 0.043(3) 0.031(3) 0.024(2) 0.002(2) -0.010(2) -0.008(2)
C4 0.024(2) 0.033(3) 0.026(2) 0.000(2) -0.0042(19) -0.0022(19)
C5 0.022(2) 0.019(2) 0.020(2) 0.0049(17) 0.0048(17) -0.0038(16)
C6 0.019(2) 0.018(2) 0.022(2) -0.0019(17) 0.0001(16) -0.0039(16)
C7 0.034(2) 0.033(3) 0.018(2) 0.0061(19) 0.0040(18) 0.000(2)
C8 0.040(3) 0.024(3) 0.028(2) 0.004(2) -0.005(2) -0.001(2)
C9 0.037(3) 0.020(2) 0.036(3) -0.002(2) 0.003(2) 0.006(2)
C10 0.025(2) 0.022(2) 0.026(2) -0.0045(18) 0.0055(18) -0.0001(17)
C11 0.019(2) 0.026(2) 0.032(2) 0.0004(19) 0.0064(18) 0.0021(18)
C12 0.019(2) 0.028(3) 0.043(3) -0.002(2) 0.001(2) 0.0010(18)
C13 0.033(2) 0.026(3) 0.029(2) -0.004(2) -0.009(2) 0.004(2)
C14 0.036(3) 0.020(2) 0.022(2) -0.0010(18) 0.0031(19) 0.0018(19)
C15 0.024(2) 0.0122(19) 0.018(2) 0.0000(16) 0.0044(16) 0.0012(16)
C16 0.026(2) 0.015(2) 0.016(2) -0.0034(16) 0.0054(16) -0.0008(16)
C17 0.026(2) 0.017(2) 0.032(2) 0.0046(18) 0.0057(19) 0.0049(17)
C18 0.043(3) 0.024(2) 0.021(2) 0.0094(18) 0.011(2) 0.005(2)
C19 0.038(3) 0.031(3) 0.024(2) -0.0001(19) 0.016(2) -0.004(2)
C20 0.027(2) 0.022(2) 0.026(2) -0.0010(18) 0.0122(18) 0.0020(18)
C21 0.023(2) 0.028(2) 0.020(2) -0.0018(18) 0.0074(17) 0.0035(18)
C22 0.032(2) 0.030(3) 0.020(2) 0.0082(19) 0.0130(18) 0.0022(19)
C23 0.032(2) 0.023(2) 0.028(2) 0.0073(19) 0.0084(19) -0.0032(19)
C24 0.035(2) 0.014(2) 0.020(2) 0.0006(17) 0.0067(18) 0.0012(18)
C25 0.0140(18) 0.021(2) 0.0167(19) 0.0020(16) 0.0006(15) 0.0027(15)
C26 0.026(2) 0.012(2) 0.017(2) 0.0016(15) 0.0068(16) 0.0011(16)
C27 0.025(2) 0.027(2) 0.021(2) 0.0017(18) 0.0054(18) -0.0055(18)
C28 0.032(2) 0.026(2) 0.019(2) -0.0005(18) 0.0005(18) -0.0116(19)
C29 0.040(3) 0.025(2) 0.021(2) -0.0043(19) 0.009(2) -0.002(2)
C30 0.027(2) 0.022(2) 0.020(2) -0.0003(17) 0.0083(17) 0.0002(17)
C31 0.024(2) 0.023(2) 0.027(2) -0.0012(18) 0.0056(18) 0.0051(18)
C32 0.040(3) 0.020(2) 0.033(3) 0.002(2) 0.007(2) 0.007(2)
C33 0.041(3) 0.018(2) 0.028(2) 0.0019(19) 0.006(2) -0.006(2)
C34 0.023(2) 0.026(2) 0.019(2) 0.0048(18) 0.0031(17) -0.0064(18)
C35 0.024(2) 0.018(2) 0.0127(19) -0.0013(16) 0.0009(16) 0.0012(16)
C36 0.022(2) 0.018(2) 0.020(2) 0.0031(17) 0.0068(17) -0.0011(16)
C37 0.025(2) 0.019(2) 0.016(2) -0.0009(16) 0.0004(16) -0.0035(17)
C38 0.024(2) 0.025(2) 0.023(2) 0.0052(18) -0.0036(17) -0.0089(18)
C39 0.017(2) 0.038(3) 0.032(2) 0.007(2) 0.0022(18) -0.0026(19)
C40 0.023(2) 0.020(2) 0.032(2) 0.0023(18) 0.0072(18) 0.0044(17)
O1 0.0314(17) 0.0269(18) 0.0373(19) 0.0008(15) 0.0061(15) -0.0015(14)
C41 0.031(3) 0.050(3) 0.044(3) -0.006(3) -0.006(2) 0.007(2)
C42 0.025(2) 0.028(3) 0.047(3) 0.006(2) 0.008(2) 0.0055(19)
C43 0.038(3) 0.033(3) 0.035(3) -0.004(2) 0.008(2) -0.005(2)
C44 0.044(3) 0.042(3) 0.032(3) 0.001(2) 0.006(2) 0.000(2)

loop_
_atom_type_symbol
_atom_type_description
_atom_type_scat_dispersion_real
_atom_type_scat_dispersion_imag
_atom_type_scat_source
C C 0.0033 0.0016 'International Tables Vol C Tables 4.2.6.8 and 6.1.1.4'
H H 0.0000 0.0000 'International Tables Vol C Tables 4.2.6.8 and 6.1.1.4'
N N 0.0061 0.0033 'International Tables Vol C Tables 4.2.6.8 and 6.1.1.4'
O O 0.0106 0.0060 'International Tables Vol C Tables 4.2.6.8 and 6.1.1.4'
Cl Cl 0.1484 0.1585 'International Tables Vol C Tables 4.2.6.8 and 6.1.1.4'
Ru Ru -1.2594 0.8363 'International Tables Vol C Tables 4.2.6.8 and 6.1.1.4'
Rh Rh -1.1178 0.9187 'International Tables Vol C Tables 4.2.6.8 and 6.1.1.4'

loop_
_geom_angle_atom_site_label_1
_geom_angle_atom_site_label_2
_geom_angle_atom_site_label_3
_geom_angle
_geom_angle_site_symmetry_1
_geom_angle_site_symmetry_3
_geom_angle_publ_flag
N7 Rh1 N1 92.4(5) . . ?
N7 Rh1 N4 86.4(4) . . ?
N1 Rh1 N4 169.7(7) . . ?
N7 Rh1 N10 170.1(7) . . ?
N1 Rh1 N10 89.8(5) . . ?
N4 Rh1 N10 89.8(5) . . ?
N7 Rh1 Rh2 87.2(4) . . ?
N1 Rh1 Rh2 86.8(4) . . ?
N4 Rh1 Rh2 83.0(4) . . ?
N10 Rh1 Rh2 83.2(4) . . ?
N7 Rh1 Cl1 97.3(5) . . ?
N1 Rh1 Cl1 95.8(5) . . ?
N4 Rh1 Cl1 94.5(4) . . ?
N10 Rh1 Cl1 92.1(4) . . ?
Rh2 Rh1 Cl1 174.7(6) . . ?
N12 Ru1 N3 87.90(19) . . ?
N12 Ru1 N9 174.0(3) . . ?
N3 Ru1 N9 92.78(19) . . ?
N12 Ru1 N6 90.08(19) . . ?
N3 Ru1 N6 174.5(3) . . ?
N9 Ru1 N6 88.71(18) . . ?
N12 Ru1 Rh2 86.9(2) . . ?
N3 Ru1 Rh2 89.9(2) . . ?
N9 Ru1 Rh2 87.13(18) . . ?
N6 Ru1 Rh2 84.86(18) . . ?
N12 Ru1 Cl2 93.85(18) . . ?
N3 Ru1 Cl2 93.23(19) . . ?
N9 Ru1 Cl2 92.1(2) . . ?
N6 Ru1 Cl2 92.05(19) . . ?
Rh2 Ru1 Cl2 176.83(17) . . ?
N9 Rh1' N3 92.6(4) . . ?
N9 Rh1' N12 161.8(3) . . ?
N3 Rh1' N12 85.7(3) . . ?
N9 Rh1' N6 88.5(4) . . ?
N3 Rh1' N6 162.1(3) . . ?
N12 Rh1' N6 87.8(3) . . ?
N9 Rh1' Cl2 99.2(3) . . ?
N3 Rh1' Cl2 99.5(3) . . ?
N12 Rh1' Cl2 99.0(3) . . ?
N6 Rh1' Cl2 98.0(3) . . ?
N9 Rh1' Rh2 81.8(3) . . ?
N3 Rh1' Rh2 83.4(2) . . ?
N12 Rh1' Rh2 80.0(2) . . ?
N6 Rh1' Rh2 79.0(2) . . ?
Cl2 Rh1' Rh2 176.9(4) . . ?
N7 Ru1' N1 92.9(12) . . ?
N7 Ru1' N4 87.0(11) . . ?
N1 Ru1' N4 170.9(17) . . ?
N7 Ru1' N10 171.2(17) . . ?
N1 Ru1' N10 89.3(11) . . ?
N4 Ru1' N10 89.5(11) . . ?
N7 Ru1' Rh2 88.2(11) . . ?
N1 Ru1' Rh2 87.3(10) . . ?
N4 Ru1' Rh2 83.6(10) . . ?
N10 Ru1' Rh2 83.4(11) . . ?
N7 Ru1' Cl1 97.1(12) . . ?
N1 Ru1' Cl1 95.1(11) . . ?
N4 Ru1' Cl1 93.9(11) . . ?
N10 Ru1' Cl1 91.2(11) . . ?
Rh2 Ru1' Cl1 174.0(14) . . ?
N5 Rh2 N11 90.98(13) . . ?
N5 Rh2 N2 179.58(13) . . ?
N11 Rh2 N2 89.06(13) . . ?
N5 Rh2 N8 90.24(13) . . ?
N11 Rh2 N8 178.77(14) . . ?
N2 Rh2 N8 89.71(13) . . ?
N5 Rh2 Ru1 92.55(13) . . ?
N11 Rh2 Ru1 90.24(13) . . ?
N2 Rh2 Ru1 87.87(13) . . ?
N8 Rh2 Ru1 89.75(12) . . ?
N5 Rh2 Ru1' 91.5(7) . . ?
N11 Rh2 Ru1' 91.8(7) . . ?
N2 Rh2 Ru1' 88.1(7) . . ?
N8 Rh2 Ru1' 88.1(7) . . ?
N5 Rh2 Rh1 91.4(3) . . ?
N11 Rh2 Rh1 91.4(3) . . ?
N2 Rh2 Rh1 88.2(3) . . ?
N8 Rh2 Rh1 88.6(3) . . ?
Ru1 Rh2 Rh1 175.8(3) . . ?
N5 Rh2 Rh1' 92.1(2) . . ?
N11 Rh2 Rh1' 91.0(2) . . ?
N2 Rh2 Rh1' 88.4(2) . . ?
N8 Rh2 Rh1' 89.0(2) . . ?
Ru1' Rh2 Rh1' 175.5(7) . . ?
C1 N1 C5 118.4(4) . . ?
C1 N1 Ru1' 121.7(9) . . ?
C5 N1 Ru1' 119.3(9) . . ?
C1 N1 Rh1 120.9(4) . . ?
C5 N1 Rh1 120.0(4) . . ?
C5 N2 C6 121.9(3) . . ?
C5 N2 Rh2 116.9(3) . . ?
C6 N2 Rh2 120.8(3) . . ?
C10 N3 C6 118.3(3) . . ?
C10 N3 Ru1 123.1(3) . . ?
C6 N3 Ru1 118.6(3) . . ?
C10 N3 Rh1' 116.8(3) . . ?
C6 N3 Rh1' 124.8(3) . . ?
C11 N4 C15 118.8(4) . . ?
C11 N4 Ru1' 118.2(9) . . ?
C15 N4 Ru1' 122.7(9) . . ?
C11 N4 Rh1 118.0(4) . . ?
C15 N4 Rh1 123.0(4) . . ?
C15 N5 C16 125.9(3) . . ?
C15 N5 Rh2 116.9(3) . . ?
C16 N5 Rh2 117.0(3) . . ?
C20 N6 C16 118.7(3) . . ?
C20 N6 Ru1 120.1(3) . . ?
C16 N6 Ru1 121.1(3) . . ?
C20 N6 Rh1' 114.8(3) . . ?
C16 N6 Rh1' 126.5(3) . . ?
C21 N7 C25 119.1(3) . . ?
C21 N7 Ru1' 120.3(9) . . ?
C25 N7 Ru1' 120.6(9) . . ?
C21 N7 Rh1 119.8(4) . . ?
C25 N7 Rh1 121.1(4) . . ?
C25 N8 C26 123.2(3) . . ?
C25 N8 Rh2 120.1(3) . . ?
C26 N8 Rh2 116.6(2) . . ?
C30 N9 C26 118.3(3) . . ?
C30 N9 Rh1' 115.8(3) . . ?
C26 N9 Rh1' 125.5(3) . . ?
C30 N9 Ru1 121.6(3) . . ?
C26 N9 Ru1 119.5(3) . . ?
C31 N10 C35 118.6(3) . . ?
C31 N10 Rh1 119.9(4) . . ?
C35 N10 Rh1 121.5(4) . . ?
C31 N10 Ru1' 120.4(8) . . ?
C35 N10 Ru1' 121.0(8) . . ?
C36 N11 C35 125.2(3) . . ?
C36 N11 Rh2 117.4(3) . . ?
C35 N11 Rh2 117.3(3) . . ?
C40 N12 C36 118.8(3) . . ?
C40 N12 Ru1 120.5(3) . . ?
C36 N12 Ru1 120.2(3) . . ?
C40 N12 Rh1' 115.0(3) . . ?
C36 N12 Rh1' 125.9(3) . . ?
N1 C1 C2 124.5(4) . . ?
C1 C2 C3 117.8(4) . . ?
C4 C3 C2 119.3(4) . . ?
C3 C4 C5 121.0(4) . . ?
N2 C5 N1 116.6(4) . . ?
N2 C5 C4 124.2(4) . . ?
N1 C5 C4 118.9(4) . . ?
N3 C6 N2 116.2(3) . . ?
N3 C6 C7 119.6(4) . . ?
N2 C6 C7 124.1(4) . . ?
C8 C7 C6 120.9(4) . . ?
C7 C8 C9 118.9(4) . . ?
C10 C9 C8 118.5(4) . . ?
N3 C10 C9 123.7(4) . . ?
N4 C11 C12 123.7(4) . . ?
C11 C12 C13 118.1(4) . . ?
C14 C13 C12 119.4(4) . . ?
C13 C14 C15 121.1(4) . . ?
N5 C15 N4 115.6(3) . . ?
N5 C15 C14 125.5(4) . . ?
N4 C15 C14 118.7(4) . . ?
N6 C16 N5 116.6(3) . . ?
N6 C16 C17 119.2(4) . . ?
N5 C16 C17 124.0(4) . . ?
C18 C17 C16 120.8(4) . . ?
C17 C18 C19 119.1(4) . . ?
C20 C19 C18 118.6(4) . . ?
N6 C20 C19 123.6(4) . . ?
N7 C21 C22 122.7(4) . . ?
C21 C22 C23 118.0(4) . . ?
C24 C23 C22 120.4(4) . . ?
C23 C24 C25 120.6(4) . . ?
N7 C25 N8 115.9(3) . . ?
N7 C25 C24 119.2(3) . . ?
N8 C25 C24 124.9(4) . . ?
N9 C26 N8 116.3(3) . . ?
N9 C26 C27 119.9(4) . . ?
N8 C26 C27 123.8(4) . . ?
C28 C27 C26 120.0(4) . . ?
C27 C28 C29 119.9(4) . . ?
C30 C29 C28 117.9(4) . . ?
N9 C30 C29 124.0(4) . . ?
N10 C31 C32 123.6(4) . . ?
C31 C32 C33 118.5(4) . . ?
C34 C33 C32 119.2(4) . . ?
C33 C34 C35 120.6(4) . . ?
N10 C35 N11 116.5(3) . . ?
N10 C35 C34 119.3(4) . . ?
N11 C35 C34 124.0(4) . . ?
N11 C36 N12 116.5(4) . . ?
N11 C36 C37 124.2(4) . . ?
N12 C36 C37 119.2(4) . . ?
C38 C37 C36 120.3(4) . . ?
C37 C38 C39 119.5(4) . . ?
C40 C39 C38 118.8(4) . . ?
N12 C40 C39 123.3(4) . . ?
C42 O1 C43 112.0(4) . . ?
O1 C42 C41 108.0(4) . . ?
O1 C43 C44 107.9(4) . . ?

loop_
_geom_bond_atom_site_label_1
_geom_bond_atom_site_label_2
_geom_bond_distance
_geom_bond_site_symmetry_2
_geom_bond_publ_flag
Rh1 N7 2.072(12) . ?
Rh1 N1 2.077(11) . ?
Rh1 N4 2.097(11) . ?
Rh1 N10 2.128(13) . ?
Rh1 Rh2 2.372(12) . ?
Rh1 Cl1 2.473(12) . ?
Ru1 N12 2.078(5) . ?
Ru1 N3 2.079(5) . ?
Ru1 N9 2.106(5) . ?
Ru1 N6 2.118(5) . ?
Ru1 Rh2 2.313(5) . ?
Ru1 Cl2 2.587(5) . ?
Rh1' N9 2.090(9) . ?
Rh1' N3 2.102(9) . ?
Rh1' N12 2.141(9) . ?
Rh1' N6 2.141(9) . ?
Rh1' Cl2 2.360(6) . ?
Rh1' Rh2 2.540(6) . ?
Ru1' N7 2.05(3) . ?
Ru1' N1 2.08(3) . ?
Ru1' N4 2.09(3) . ?
Ru1' N10 2.14(3) . ?
Ru1' Rh2 2.35(3) . ?
Ru1' Cl1 2.49(3) . ?
Rh2 N5 2.010(3) . ?
Rh2 N11 2.015(3) . ?
Rh2 N2 2.036(3) . ?
Rh2 N8 2.036(3) . ?
N1 C1 1.337(5) . ?
N1 C5 1.371(5) . ?
N2 C5 1.365(5) . ?
N2 C6 1.378(5) . ?
N3 C10 1.347(5) . ?
N3 C6 1.363(5) . ?
N4 C11 1.343(5) . ?
N4 C15 1.366(5) . ?
N5 C15 1.362(5) . ?
N5 C16 1.371(5) . ?
N6 C20 1.350(5) . ?
N6 C16 1.367(5) . ?
N7 C21 1.361(5) . ?
N7 C25 1.367(5) . ?
N8 C25 1.375(5) . ?
N8 C26 1.375(5) . ?
N9 C30 1.344(5) . ?
N9 C26 1.368(5) . ?
N10 C31 1.347(5) . ?
N10 C35 1.366(5) . ?
N11 C36 1.356(5) . ?
N11 C35 1.367(5) . ?
N12 C40 1.345(5) . ?
N12 C36 1.368(5) . ?
C1 C2 1.373(6) . ?
C2 C3 1.390(7) . ?
C3 C4 1.355(6) . ?
C4 C5 1.421(6) . ?
C6 C7 1.405(6) . ?
C7 C8 1.359(6) . ?
C8 C9 1.388(6) . ?
C9 C10 1.366(6) . ?
C11 C12 1.367(6) . ?
C12 C13 1.375(6) . ?
C13 C14 1.361(6) . ?
C14 C15 1.401(6) . ?
C16 C17 1.404(5) . ?
C17 C18 1.373(6) . ?
C18 C19 1.377(6) . ?
C19 C20 1.367(6) . ?
C21 C22 1.374(6) . ?
C22 C23 1.378(6) . ?
C23 C24 1.361(6) . ?
C24 C25 1.400(6) . ?
C26 C27 1.408(6) . ?
C27 C28 1.362(6) . ?
C28 C29 1.387(6) . ?
C29 C30 1.368(6) . ?
C31 C32 1.369(6) . ?
C32 C33 1.383(6) . ?
C33 C34 1.367(6) . ?
C34 C35 1.409(5) . ?
C36 C37 1.412(6) . ?
C37 C38 1.363(6) . ?
C38 C39 1.377(6) . ?
C39 C40 1.364(6) . ?
O1 C42 1.421(5) . ?
O1 C43 1.424(5) . ?
C41 C42 1.508(7) . ?
C43 C44 1.494(7) . ?
